data_4305485
loop_
_publ_author_name
'Konstantin V. Luzyanin'
'Pavel V. Gushchin'
'Armando J. L. Pombeiro'
'Matti Haukka'
'Victor I. Ovcharenko'
'Vadim Yu. Kukushkin'

_publ_section_title
;
Oxidation of Pt-bound Bis-hydroxylamine as a Novel Route to Unexplored
Dinitrosoalkane Ligated Species
;
_journal_name_full 'Inorganic Chemistry'
_journal_page_first 6919
_journal_page_last 6930
_journal_paper_doi 10.1021/ic800481a
_journal_volume 47
_journal_year 2008
_chemical_formula_moiety 'C6 H16 Cl2 N2 O2 Pt'
_chemical_formula_sum 'C6 H16 Cl2 N2 O2 Pt'
_chemical_formula_weight 414.20
_chemical_name_systematic
; 
 ? 
;
_space_group_IT_number 14
_symmetry_cell_setting monoclinic
_symmetry_space_group_name_Hall '-P 2yn'
_symmetry_space_group_name_H-M 'P 1 21/n 1'
_atom_sites_solution_hydrogens mixed
_atom_sites_solution_primary direct
_atom_sites_solution_secondary difmap
_audit_creation_method SHELXL-97
_cell_angle_alpha 90.00
_cell_angle_beta 106.604(5)
_cell_angle_gamma 90.00
_cell_formula_units_Z 4
_cell_length_a 9.3515(9)
_cell_length_b 8.9988(9)
_cell_length_c 13.9799(13)
_cell_measurement_reflns_used 2431
_cell_measurement_temperature 120(2)
_cell_measurement_theta_max 27.46
_cell_measurement_theta_min 2.35
_cell_volume 1127.39(19)
_computing_cell_refinement 'Denzo/Scalepack (Otwinowski & Minor, 1997)'
_computing_data_collection 'Collect (Bruker AXS BV, 1997-2004)'
_computing_data_reduction 'Denzo/Scalepack (Otwinowski & Minor, 1997)'
_computing_molecular_graphics 'Diamond v.3.1e (Brandenburg, 2007)'
_computing_publication_material 'SHELXL-97 (Sheldrick, 1997)'
_computing_structure_refinement 'SHELXL-97 (Sheldrick, 1997)'
_computing_structure_solution 'SIR2004 (Burla et al., 2005)'
_diffrn_ambient_temperature 120(2)
_diffrn_detector_area_resol_mean 9
_diffrn_measured_fraction_theta_full 0.941
_diffrn_measured_fraction_theta_max 0.941
_diffrn_measurement_device '95mm CCD camera on \k-goniostat'
_diffrn_measurement_device_type 'Nonius KappaCCD'
_diffrn_measurement_method '\f scans and \w scans with \k offset'
_diffrn_radiation_monochromator 'horizontally mounted graphite crystal'
_diffrn_radiation_source 'fine-focus sealed tube'
_diffrn_radiation_type MoK\a
_diffrn_radiation_wavelength 0.71073
_diffrn_reflns_av_R_equivalents 0.0751
_diffrn_reflns_av_sigmaI/netI 0.0523
_diffrn_reflns_limit_h_max 11
_diffrn_reflns_limit_h_min -11
_diffrn_reflns_limit_k_max 11
_diffrn_reflns_limit_k_min -9
_diffrn_reflns_limit_l_max 18
_diffrn_reflns_limit_l_min -18
_diffrn_reflns_number 11285
_diffrn_reflns_theta_full 27.46
_diffrn_reflns_theta_max 27.46
_diffrn_reflns_theta_min 2.35
_exptl_absorpt_coefficient_mu 12.893
_exptl_absorpt_correction_T_max 0.1869
_exptl_absorpt_correction_T_min 0.0756
_exptl_absorpt_correction_type multi-scan
_exptl_absorpt_process_details 'Xprep in Shelxtl v.6.14-1 (Sheldrick, 2005)'
_exptl_crystal_colour colorless
_exptl_crystal_density_diffrn 2.440
_exptl_crystal_density_method 'not measured'
_exptl_crystal_description block
_exptl_crystal_F_000 776
_exptl_crystal_size_max 0.30
_exptl_crystal_size_mid 0.13
_exptl_crystal_size_min 0.13
_refine_diff_density_max 2.375
_refine_diff_density_min -3.375
_refine_diff_density_rms 0.392
_refine_ls_extinction_method none
_refine_ls_goodness_of_fit_ref 1.107
_refine_ls_hydrogen_treatment constr
_refine_ls_matrix_type full
_refine_ls_number_parameters 122
_refine_ls_number_reflns 2431
_refine_ls_number_restraints 0
_refine_ls_restrained_S_all 1.107
_refine_ls_R_factor_all 0.0564
_refine_ls_R_factor_gt 0.0434
_refine_ls_shift/su_max 0.000
_refine_ls_shift/su_mean 0.000
_refine_ls_structure_factor_coef Fsqd
_refine_ls_weighting_details 'calc w=1/[\s^2^(Fo^2^)+(0.0327P)^2^+28.4316P] where P=(Fo^2^+2Fc^2^)/3'
_refine_ls_weighting_scheme calc
_refine_ls_wR_factor_gt 0.1087
_refine_ls_wR_factor_ref 0.1140
_reflns_number_gt 2030
_reflns_number_total 2431
_reflns_threshold_expression >2sigma(I)
_cod_data_source_file ic800481a-file003_2.cif
_cod_data_source_block 7
_cod_original_sg_symbol_H-M 'P 21/n'
_cod_database_code 4305485

loop_
_symmetry_equiv_pos_as_xyz
'x, y, z'
'-x+1/2, y+1/2, -z+1/2'
'-x, -y, -z'
'x-1/2, -y-1/2, z-1/2'

loop_
_atom_site_label
_atom_site_type_symbol
_atom_site_fract_x
_atom_site_fract_y
_atom_site_fract_z
_atom_site_U_iso_or_equiv
_atom_site_adp_type
_atom_site_occupancy
_atom_site_symmetry_multiplicity
_atom_site_calc_flag
_atom_site_refinement_flags
_atom_site_disorder_assembly
_atom_site_disorder_group
Pt1 Pt 0.23727(4) 0.32780(5) 0.25292(3) 0.01991(15) Uani 1 1 d . . .
Cl1 Cl 0.1438(3) 0.2575(3) 0.3823(2) 0.0270(6) Uani 1 1 d . . .
Cl2 Cl 0.0066(3) 0.3996(3) 0.1513(2) 0.0248(6) Uani 1 1 d . . .
O1 O 0.2659(8) 0.3692(10) 0.0479(6) 0.0299(18) Uani 1 1 d . . .
H1O H 0.1598 0.3534 0.0350 0.045 Uiso 1 1 d . . .
O2 O 0.4892(9) 0.2834(9) 0.4367(6) 0.0279(18) Uani 1 1 d . . .
H2O H 0.3908 0.2919 0.4503 0.042 Uiso 1 1 d . . .
N1 N 0.3404(9) 0.3933(11) 0.1506(7) 0.0215(19) Uani 1 1 d . . .
H1 H 0.3560 0.4951 0.1588 0.026 Uiso 1 1 calc R . .
N2 N 0.4462(10) 0.2642(10) 0.3303(6) 0.0221(19) Uani 1 1 d . . .
H2 H 0.4528 0.1630 0.3187 0.027 Uiso 1 1 calc R . .
C1 C 0.4917(11) 0.3222(12) 0.1727(8) 0.021(2) Uani 1 1 d . . .
C2 C 0.4693(13) 0.1570(12) 0.1401(8) 0.026(2) Uani 1 1 d . . .
H2A H 0.4385 0.1511 0.0670 0.040 Uiso 1 1 calc R . .
H2B H 0.3921 0.1127 0.1659 0.040 Uiso 1 1 calc R . .
H2C H 0.5633 0.1030 0.1667 0.040 Uiso 1 1 calc R . .
C3 C 0.5854(13) 0.3987(13) 0.1148(9) 0.026(2) Uani 1 1 d . . .
H3A H 0.5422 0.3800 0.0432 0.039 Uiso 1 1 calc R . .
H3B H 0.6874 0.3598 0.1363 0.039 Uiso 1 1 calc R . .
H3C H 0.5870 0.5060 0.1273 0.039 Uiso 1 1 calc R . .
C4 C 0.5566(11) 0.3388(12) 0.2885(8) 0.021(2) Uani 1 1 d . . .
C5 C 0.7092(12) 0.2649(14) 0.3275(8) 0.027(2) Uani 1 1 d . . .
H5A H 0.7449 0.2758 0.4003 0.040 Uiso 1 1 calc R . .
H5B H 0.7800 0.3123 0.2972 0.040 Uiso 1 1 calc R . .
H5C H 0.7008 0.1591 0.3102 0.040 Uiso 1 1 calc R . .
C6 C 0.5698(13) 0.5017(13) 0.3232(8) 0.026(2) Uani 1 1 d . . .
H6A H 0.4698 0.5435 0.3131 0.039 Uiso 1 1 calc R . .
H6B H 0.6231 0.5589 0.2845 0.039 Uiso 1 1 calc R . .
H6C H 0.6249 0.5065 0.3942 0.039 Uiso 1 1 calc R . .

loop_
_atom_site_aniso_label
_atom_site_aniso_U_11
_atom_site_aniso_U_22
_atom_site_aniso_U_33
_atom_site_aniso_U_23
_atom_site_aniso_U_13
_atom_site_aniso_U_12
Pt1 0.0177(2) 0.0177(2) 0.0249(2) 0.00030(17) 0.00695(16) 0.00022(17)
Cl1 0.0268(14) 0.0257(14) 0.0334(14) 0.0006(11) 0.0166(11) 0.0002(11)
Cl2 0.0185(13) 0.0214(14) 0.0337(15) -0.0028(11) 0.0062(11) 0.0012(10)
O1 0.020(4) 0.044(5) 0.024(4) 0.001(4) 0.003(3) -0.001(4)
O2 0.025(4) 0.035(5) 0.024(4) 0.004(3) 0.006(3) 0.005(3)
N1 0.011(4) 0.026(5) 0.025(5) -0.004(4) 0.003(3) 0.001(4)
N2 0.030(5) 0.019(5) 0.017(4) 0.001(4) 0.007(4) 0.001(4)
C1 0.018(5) 0.023(6) 0.023(5) -0.001(4) 0.006(4) 0.002(4)
C2 0.031(6) 0.020(6) 0.025(6) 0.001(4) 0.003(5) 0.000(5)
C3 0.025(6) 0.026(6) 0.029(6) 0.005(5) 0.010(5) 0.001(5)
C4 0.016(5) 0.020(6) 0.028(6) 0.001(4) 0.010(4) 0.000(4)
C5 0.014(5) 0.034(7) 0.031(6) 0.002(5) 0.003(4) 0.004(5)
C6 0.030(6) 0.022(6) 0.025(6) -0.002(4) 0.005(5) 0.000(5)

loop_
_atom_type_symbol
_atom_type_description
_atom_type_scat_dispersion_real
_atom_type_scat_dispersion_imag
_atom_type_scat_source
C C 0.0033 0.0016 'International Tables Vol C Tables 4.2.6.8 and 6.1.1.4'
H H 0.0000 0.0000 'International Tables Vol C Tables 4.2.6.8 and 6.1.1.4'
N N 0.0061 0.0033 'International Tables Vol C Tables 4.2.6.8 and 6.1.1.4'
O O 0.0106 0.0060 'International Tables Vol C Tables 4.2.6.8 and 6.1.1.4'
Cl Cl 0.1484 0.1585 'International Tables Vol C Tables 4.2.6.8 and 6.1.1.4'
Pt Pt -1.7033 8.3905 'International Tables Vol C Tables 4.2.6.8 and 6.1.1.4'

loop_
_geom_angle_atom_site_label_1
_geom_angle_atom_site_label_2
_geom_angle_atom_site_label_3
_geom_angle
_geom_angle_site_symmetry_1
_geom_angle_site_symmetry_3
_geom_angle_publ_flag
N2 Pt1 N1 83.0(3) . . ?
N2 Pt1 Cl2 174.6(2) . . ?
N1 Pt1 Cl2 91.9(3) . . ?
N2 Pt1 Cl1 91.6(2) . . ?
N1 Pt1 Cl1 173.9(3) . . ?
Cl2 Pt1 Cl1 93.58(10) . . ?
N1 O1 H1O 113.0 . . ?
N2 O2 H2O 101.9 . . ?
O1 N1 C1 107.6(7) . . ?
O1 N1 Pt1 118.3(6) . . ?
C1 N1 Pt1 110.0(6) . . ?
O1 N1 H1 106.8 . . ?
C1 N1 H1 106.8 . . ?
Pt1 N1 H1 106.8 . . ?
O2 N2 C4 109.4(8) . . ?
O2 N2 Pt1 117.4(6) . . ?
C4 N2 Pt1 109.6(6) . . ?
O2 N2 H2 106.6 . . ?
C4 N2 H2 106.6 . . ?
Pt1 N2 H2 106.6 . . ?
N1 C1 C3 110.5(9) . . ?
N1 C1 C2 107.9(9) . . ?
C3 C1 C2 109.1(9) . . ?
N1 C1 C4 103.6(8) . . ?
C3 C1 C4 113.3(9) . . ?
C2 C1 C4 112.1(9) . . ?
C1 C2 H2A 109.5 . . ?
C1 C2 H2B 109.5 . . ?
H2A C2 H2B 109.5 . . ?
C1 C2 H2C 109.5 . . ?
H2A C2 H2C 109.5 . . ?
H2B C2 H2C 109.5 . . ?
C1 C3 H3A 109.5 . . ?
C1 C3 H3B 109.5 . . ?
H3A C3 H3B 109.5 . . ?
C1 C3 H3C 109.5 . . ?
H3A C3 H3C 109.5 . . ?
H3B C3 H3C 109.5 . . ?
N2 C4 C5 110.3(9) . . ?
N2 C4 C6 108.0(8) . . ?
C5 C4 C6 108.7(9) . . ?
N2 C4 C1 104.8(8) . . ?
C5 C4 C1 112.0(8) . . ?
C6 C4 C1 113.0(9) . . ?
C4 C5 H5A 109.5 . . ?
C4 C5 H5B 109.5 . . ?
H5A C5 H5B 109.5 . . ?
C4 C5 H5C 109.5 . . ?
H5A C5 H5C 109.5 . . ?
H5B C5 H5C 109.5 . . ?
C4 C6 H6A 109.5 . . ?
C4 C6 H6B 109.5 . . ?
H6A C6 H6B 109.5 . . ?
C4 C6 H6C 109.5 . . ?
H6A C6 H6C 109.5 . . ?
H6B C6 H6C 109.5 . . ?

loop_
_geom_bond_atom_site_label_1
_geom_bond_atom_site_label_2
_geom_bond_distance
_geom_bond_site_symmetry_2
_geom_bond_publ_flag
Pt1 N2 2.027(9) . ?
Pt1 N1 2.027(9) . ?
Pt1 Cl2 2.310(3) . ?
Pt1 Cl1 2.311(3) . ?
O1 N1 1.423(11) . ?
O1 H1O 0.9668 . ?
O2 N2 1.436(11) . ?
O2 H2O 0.9941 . ?
N1 C1 1.503(13) . ?
N1 H1 0.9300 . ?
N2 C4 1.485(13) . ?
N2 H2 0.9300 . ?
C1 C3 1.518(15) . ?
C1 C2 1.551(15) . ?
C1 C4 1.565(15) . ?
C2 H2A 0.9800 . ?
C2 H2B 0.9800 . ?
C2 H2C 0.9800 . ?
C3 H3A 0.9800 . ?
C3 H3B 0.9800 . ?
C3 H3C 0.9800 . ?
C4 C5 1.527(14) . ?
C4 C6 1.538(15) . ?
C5 H5A 0.9800 . ?
C5 H5B 0.9800 . ?
C5 H5C 0.9800 . ?
C6 H6A 0.9800 . ?
C6 H6B 0.9800 . ?
C6 H6C 0.9800 . ?

loop_
_geom_hbond_atom_site_label_D
_geom_hbond_atom_site_label_H
_geom_hbond_atom_site_label_A
_geom_hbond_distance_DH
_geom_hbond_distance_HA
_geom_hbond_distance_DA
_geom_hbond_angle_DHA
_geom_hbond_site_symmetry_A
O1 H1O O2 0.97 2.17 2.949(11) 137.0 4_565
O1 H1O Cl2 0.97 2.49 3.170(8) 127.3 .
O2 H2O Cl1 0.99 2.25 3.108(8) 143.3 .
